data_7229850
loop_
_publ_author_name
'Huang, Qi'
'Huang, Ji-Han'
'Gu, Lei'
'Ruan, Jia-xin'
'Yu, Ying-Hui'
'Gao, Jin-Sheng'

_publ_section_title
;
 Two new luminescence cadmium coordination polymers constructed by
 4,4&#x2032;-di(4H-1,2,4-triazol-4-yl)-1,1&#x2032;-biphenyl and
 polycarboxylic acids: syntheses, structures, Fe3+ identifying and
 photo-degradable properties
;
_journal_issue 1
_journal_name_full 'RSC Advances'
_journal_page_first 557
_journal_paper_doi 10.1039/C7RA10855A
_journal_volume 8
_journal_year 2018
_chemical_formula_moiety 'C52 H32 Cd4 N12 O18, 2(H2 O)'
_chemical_formula_sum 'C52 H36 Cd4 N12 O20'
_chemical_formula_weight 1598.53
_chemical_name_systematic
; 
 ? 
;
_space_group_IT_number 14
_symmetry_cell_setting monoclinic
_symmetry_space_group_name_Hall '-P 2ybc'
_symmetry_space_group_name_H-M 'P 1 21/c 1'
_atom_sites_solution_hydrogens geom
_atom_sites_solution_primary direct
_atom_sites_solution_secondary difmap
_audit_creation_method SHELXL-97
_audit_update_record
;
2017-09-30 deposited with the CCDC.
2017-12-13 downloaded from the CCDC.
;
_cell_angle_alpha 90.00
_cell_angle_beta 112.116(2)
_cell_angle_gamma 90.00
_cell_formula_units_Z 2
_cell_length_a 9.7918(2)
_cell_length_b 20.1958(4)
_cell_length_c 13.9061(4)
_cell_measurement_reflns_used 4994
_cell_measurement_temperature 293(2)
_cell_measurement_theta_max 30.1681
_cell_measurement_theta_min 2.9837
_cell_volume 2547.64(11)
_computing_cell_refinement
;
CrysAlisPro, Agilent Technologies,
Version 1.171.35.21 (release 20-01-2012 CrysAlis171 .NET)
(compiled Jan 23 2012,18:06:46)
;
_computing_data_collection
;
CrysAlisPro, Agilent Technologies,
Version 1.171.35.21 (release 20-01-2012 CrysAlis171 .NET)
(compiled Jan 23 2012,18:06:46)
;
_computing_data_reduction
;
CrysAlisPro, Agilent Technologies,
Version 1.171.35.21 (release 20-01-2012 CrysAlis171 .NET)
(compiled Jan 23 2012,18:06:46)
;
_computing_structure_refinement 'SHELXL-97 (Sheldrick, 1997)'
_computing_structure_solution 'SHELXS-97 (Sheldrick, 1990)'
_diffrn_ambient_temperature 293(2)
_diffrn_detector_area_resol_mean 16.1954
_diffrn_measured_fraction_theta_full 0.998
_diffrn_measured_fraction_theta_max 0.998
_diffrn_measurement_device_type 'Xcalibur, Eos'
_diffrn_measurement_method '\w scans'
_diffrn_radiation_monochromator graphite
_diffrn_radiation_source 'fine-focus sealed tube'
_diffrn_radiation_type MoK\a
_diffrn_radiation_wavelength 0.71073
_diffrn_reflns_av_R_equivalents 0.0199
_diffrn_reflns_av_sigmaI/netI 0.0278
_diffrn_reflns_limit_h_max 11
_diffrn_reflns_limit_h_min -11
_diffrn_reflns_limit_k_max 23
_diffrn_reflns_limit_k_min -24
_diffrn_reflns_limit_l_max 14
_diffrn_reflns_limit_l_min -16
_diffrn_reflns_number 10499
_diffrn_reflns_theta_full 25.00
_diffrn_reflns_theta_max 25.00
_diffrn_reflns_theta_min 2.99
_exptl_absorpt_coefficient_mu 1.745
_exptl_absorpt_correction_T_max 0.7228
_exptl_absorpt_correction_T_min 0.6298
_exptl_absorpt_correction_type multi-scan
_exptl_absorpt_process_details
;
CrysAlisPro, Agilent Technologies,
Version 1.171.35.21 (release 20-01-2012 CrysAlis171 .NET)
(compiled Jan 23 2012,18:06:46)
Empirical absorption correction using spherical harmonics,
 implemented in SCALE3 ABSPACK scaling algorithm.
;
_exptl_crystal_colour colorless
_exptl_crystal_density_diffrn 2.084
_exptl_crystal_density_method 'not measured'
_exptl_crystal_description block
_exptl_crystal_F_000 1568
_exptl_crystal_size_max 0.29
_exptl_crystal_size_mid 0.23
_exptl_crystal_size_min 0.20
_refine_diff_density_max 1.372
_refine_diff_density_min -0.967
_refine_diff_density_rms 0.096
_refine_ls_extinction_method none
_refine_ls_goodness_of_fit_ref 1.099
_refine_ls_hydrogen_treatment mixed
_refine_ls_matrix_type full
_refine_ls_number_parameters 397
_refine_ls_number_reflns 4484
_refine_ls_number_restraints 18
_refine_ls_restrained_S_all 1.168
_refine_ls_R_factor_all 0.0324
_refine_ls_R_factor_gt 0.0277
_refine_ls_shift/su_max 0.001
_refine_ls_shift/su_mean 0.000
_refine_ls_structure_factor_coef Fsqd
_refine_ls_weighting_details 'calc w=1/[\s^2^(Fo^2^)+(0.0251P)^2^+5.3596P] where P=(Fo^2^+2Fc^2^)/3'
_refine_ls_weighting_scheme calc
_refine_ls_wR_factor_gt 0.0654
_refine_ls_wR_factor_ref 0.0680
_reflns_number_gt 4047
_reflns_number_total 4484
_reflns_threshold_expression >2sigma(I)
_cod_data_source_file c7ra10855a2.cif
_cod_data_source_block h2
_cod_original_cell_volume 2547.64(10)
_cod_original_sg_symbol_H-M 'P 21/c'
_cod_database_code 7229850

loop_
_symmetry_equiv_pos_as_xyz
'x, y, z'
'-x, y+1/2, -z+1/2'
'-x, -y, -z'
'x, -y-1/2, z-1/2'

loop_
_atom_site_label
_atom_site_type_symbol
_atom_site_fract_x
_atom_site_fract_y
_atom_site_fract_z
_atom_site_U_iso_or_equiv
_atom_site_adp_type
_atom_site_occupancy
_atom_site_symmetry_multiplicity
_atom_site_calc_flag
_atom_site_refinement_flags
C1 C 1.2967(5) 0.0399(2) 1.2379(3) 0.0262(9) Uani 1 1 d .
C2 C 1.3124(5) -0.0249(2) 1.2682(3) 0.0279(10) Uani 1 1 d .
H2 H 1.2687 -0.0584 1.2206 0.034 Uiso 1 1 calc R
C3 C 1.3944(5) -0.0398(2) 1.3706(3) 0.0291(10) Uani 1 1 d .
H3 H 1.4064 -0.0840 1.3909 0.035 Uiso 1 1 calc R
C4 C 1.4592(4) 0.0083(2) 1.4442(3) 0.0218(9) Uani 1 1 d .
C5 C 1.4426(6) 0.0734(2) 1.4094(3) 0.0448(14) Uani 1 1 d .
H5 H 1.4852 0.1072 1.4566 0.054 Uiso 1 1 calc R
C6 C 1.3647(7) 0.0892(2) 1.3068(4) 0.0508(16) Uani 1 1 d .
H6 H 1.3584 0.1330 1.2847 0.061 Uiso 1 1 calc R
C7 C 1.1254(5) 0.1119(2) 1.0991(3) 0.0305(10) Uani 1 1 d .
H7 H 1.1153 0.1452 1.1422 0.037 Uiso 1 1 calc R
C8 C 1.1894(5) 0.0231(2) 1.0436(3) 0.0293(10) Uani 1 1 d .
H8 H 1.2326 -0.0177 1.0421 0.035 Uiso 1 1 calc R
C9 C 0.6870(5) 0.0286(2) 0.2672(3) 0.0281(10) Uani 1 1 d .
C10 C 0.6544(9) 0.0792(3) 0.1993(5) 0.083(2) Uani 1 1 d U
H10 H 0.6806 0.1222 0.2231 0.100 Uiso 1 1 calc R
C11 C 0.5828(10) 0.0676(3) 0.0954(4) 0.101(3) Uani 1 1 d U
H11 H 0.5629 0.1032 0.0497 0.121 Uiso 1 1 calc R
C12 C 0.5396(5) 0.0058(2) 0.0566(3) 0.0320(11) Uani 1 1 d .
C13 C 0.5699(6) -0.0442(2) 0.1271(3) 0.0354(12) Uani 1 1 d .
H13 H 0.5405 -0.0871 0.1041 0.042 Uiso 1 1 calc R
C14 C 0.6435(5) -0.0329(2) 0.2323(3) 0.0333(11) Uani 1 1 d .
H14 H 0.6629 -0.0679 0.2789 0.040 Uiso 1 1 calc R
C15 C 0.8056(5) -0.0039(2) 0.4545(3) 0.0279(10) Uani 1 1 d .
H15 H 0.7893 -0.0493 0.4452 0.034 Uiso 1 1 calc R
C16 C 0.8102(5) 0.0996(2) 0.4234(3) 0.0277(10) Uani 1 1 d .
H16 H 0.7983 0.1402 0.3897 0.033 Uiso 1 1 calc R
C17 C 0.5942(4) 0.23591(18) 0.6099(3) 0.0150(8) Uani 1 1 d .
C18 C 0.4594(4) 0.21771(18) 0.6135(3) 0.0165(8) Uani 1 1 d .
H18 H 0.4568 0.2015 0.6754 0.020 Uiso 1 1 calc R
C19 C 0.3280(4) 0.22307(18) 0.5274(3) 0.0151(8) Uani 1 1 d .
C20 C 0.3317(4) 0.24822(18) 0.4344(3) 0.0154(8) Uani 1 1 d .
C21 C 0.4664(4) 0.26626(18) 0.4311(3) 0.0177(8) Uani 1 1 d .
H21 H 0.4688 0.2827 0.3693 0.021 Uiso 1 1 calc R
C22 C 0.5983(4) 0.26072(18) 0.5168(3) 0.0156(8) Uani 1 1 d .
C23 C 0.7289(4) 0.22789(19) 0.7081(3) 0.0171(8) Uani 1 1 d .
C24 C 0.7401(4) 0.2803(2) 0.5053(3) 0.0204(8) Uani 1 1 d .
C25 C 0.1875(4) 0.19956(18) 0.5380(3) 0.0178(8) Uani 1 1 d .
C26 C 0.1988(4) 0.2572(2) 0.3336(3) 0.0198(8) Uani 1 1 d .
Cd1 Cd 0.93747(3) 0.197509(14) 0.89894(2) 0.01788(9) Uani 1 1 d .
Cd2 Cd 0.99203(3) 0.165123(14) 0.65547(2) 0.01723(9) Uani 1 1 d .
N1 N 1.2075(4) 0.05702(17) 1.1319(2) 0.0267(8) Uani 1 1 d .
N2 N 1.0623(4) 0.11191(18) 0.9982(2) 0.0272(8) Uani 1 1 d .
N3 N 1.1043(4) 0.05467(18) 0.9618(3) 0.0296(8) Uani 1 1 d .
N4 N 0.8730(4) 0.09118(17) 0.5232(2) 0.0248(8) Uani 1 1 d .
N5 N 0.8701(4) 0.02419(17) 0.5438(3) 0.0270(8) Uani 1 1 d .
N6 N 0.7646(4) 0.04094(17) 0.3758(2) 0.0257(8) Uani 1 1 d .
O1 O 0.7975(3) 0.17289(13) 0.7234(2) 0.0195(6) Uani 1 1 d .
O2 O 0.7623(3) 0.27235(14) 0.7742(2) 0.0329(8) Uani 1 1 d .
O3 O 0.8597(3) 0.25641(16) 0.5640(3) 0.0370(8) Uani 1 1 d .
O4 O 0.7299(3) 0.32017(16) 0.4335(2) 0.0310(7) Uani 1 1 d .
O5 O 0.1998(3) 0.16767(15) 0.6181(2) 0.0288(7) Uani 1 1 d .
O6 O 0.0668(3) 0.21114(15) 0.4660(2) 0.0326(7) Uani 1 1 d .
O7 O 0.1201(3) 0.30850(14) 0.3260(2) 0.0242(6) Uani 1 1 d .
O8 O 0.1815(4) 0.21993(19) 0.2621(3) 0.0589(12) Uani 1 1 d .
O9 O 1.0307(4) 0.06318(14) 0.7425(2) 0.0349(8) Uani 1 1 d .
H91 H 1.0585 0.0583 0.8078 0.052 Uiso 1 1 d R
H92 H 0.9854 0.0303 0.7064 0.052 Uiso 1 1 d R
O10 O 0.9909(19) 0.0988(10) 0.2727(13) 0.349(9) Uani 1 1 d U

loop_
_atom_site_aniso_label
_atom_site_aniso_U_11
_atom_site_aniso_U_22
_atom_site_aniso_U_33
_atom_site_aniso_U_23
_atom_site_aniso_U_13
_atom_site_aniso_U_12
C1 0.026(2) 0.029(2) 0.015(2) 0.0028(17) -0.0016(17) 0.0087(19)
C2 0.030(2) 0.028(2) 0.020(2) -0.0026(18) 0.0020(18) -0.007(2)
C3 0.037(3) 0.024(2) 0.020(2) 0.0039(17) 0.0035(19) -0.004(2)
C4 0.017(2) 0.026(2) 0.019(2) 0.0017(17) 0.0025(16) 0.0038(17)
C5 0.065(4) 0.023(2) 0.021(2) -0.0031(18) -0.013(2) 0.011(2)
C6 0.078(4) 0.023(2) 0.024(2) 0.003(2) -0.012(3) 0.015(3)
C7 0.039(3) 0.031(2) 0.014(2) 0.0034(17) 0.0020(19) 0.012(2)
C8 0.030(2) 0.031(2) 0.022(2) -0.0007(18) 0.0044(19) 0.011(2)
C9 0.039(3) 0.027(2) 0.0125(19) -0.0051(17) 0.0032(18) -0.006(2)
C10 0.138(5) 0.041(3) 0.041(3) -0.007(2) 0.000(3) -0.033(3)
C11 0.202(8) 0.037(3) 0.022(3) 0.001(2) -0.006(4) -0.046(4)
C12 0.049(3) 0.028(2) 0.015(2) -0.0062(17) 0.007(2) -0.012(2)
C13 0.050(3) 0.019(2) 0.022(2) -0.0077(18) -0.003(2) -0.003(2)
C14 0.044(3) 0.023(2) 0.020(2) 0.0015(18) -0.002(2) -0.003(2)
C15 0.037(3) 0.025(2) 0.019(2) -0.0019(18) 0.0069(19) -0.006(2)
C16 0.039(3) 0.024(2) 0.015(2) -0.0048(17) 0.0042(18) -0.009(2)
C17 0.0132(18) 0.0170(18) 0.0119(17) -0.0001(14) 0.0013(15) 0.0025(15)
C18 0.018(2) 0.0209(19) 0.0111(18) 0.0031(15) 0.0054(15) 0.0022(16)
C19 0.0131(18) 0.0171(18) 0.0142(18) 0.0006(15) 0.0043(15) 0.0013(15)
C20 0.0129(18) 0.0161(18) 0.0128(18) -0.0011(15) -0.0001(15) 0.0008(15)
C21 0.019(2) 0.0212(19) 0.0116(18) 0.0021(15) 0.0043(15) 0.0019(17)
C22 0.0135(19) 0.0177(18) 0.0134(18) 0.0006(15) 0.0025(15) 0.0001(15)
C23 0.0135(19) 0.0206(19) 0.0154(18) 0.0010(16) 0.0033(15) -0.0022(17)
C24 0.019(2) 0.023(2) 0.019(2) -0.0035(17) 0.0064(17) -0.0007(17)
C25 0.014(2) 0.0148(18) 0.025(2) -0.0021(16) 0.0080(17) -0.0003(16)
C26 0.0146(19) 0.026(2) 0.0165(19) 0.0028(17) 0.0033(16) 0.0009(17)
Cd1 0.01141(15) 0.02590(17) 0.01297(15) 0.00200(11) 0.00078(11) 0.00094(12)
Cd2 0.01437(15) 0.02290(16) 0.01257(15) -0.00179(11) 0.00299(11) -0.00044(12)
N1 0.029(2) 0.0300(19) 0.0152(17) 0.0031(15) 0.0015(15) 0.0102(17)
N2 0.030(2) 0.032(2) 0.0164(17) 0.0048(15) 0.0057(15) 0.0098(17)
N3 0.031(2) 0.036(2) 0.0194(18) 0.0000(16) 0.0068(16) 0.0069(17)
N4 0.031(2) 0.0248(18) 0.0155(17) -0.0032(14) 0.0053(15) -0.0069(16)
N5 0.033(2) 0.0274(19) 0.0181(17) -0.0013(15) 0.0067(15) -0.0056(17)
N6 0.033(2) 0.0264(18) 0.0143(17) -0.0037(14) 0.0054(15) -0.0071(16)
O1 0.0177(14) 0.0216(14) 0.0163(13) 0.0026(11) 0.0030(11) 0.0036(12)
O2 0.0328(18) 0.0259(15) 0.0230(15) -0.0062(13) -0.0087(13) 0.0042(14)
O3 0.0147(15) 0.0424(18) 0.050(2) 0.0208(16) 0.0073(14) 0.0026(14)
O4 0.0212(16) 0.0478(19) 0.0255(16) 0.0137(14) 0.0107(13) 0.0006(14)
O5 0.0174(15) 0.0480(19) 0.0206(15) 0.0133(14) 0.0066(12) -0.0029(14)
O6 0.0103(14) 0.0387(17) 0.0410(18) 0.0193(15) 0.0005(13) -0.0011(13)
O7 0.0185(15) 0.0337(16) 0.0179(14) 0.0085(12) 0.0040(12) 0.0118(13)
O8 0.058(3) 0.061(2) 0.0295(19) -0.0250(18) -0.0160(17) 0.023(2)
O9 0.048(2) 0.0260(16) 0.0189(15) -0.0008(12) -0.0001(14) -0.0041(15)
O10 0.356(12) 0.351(12) 0.360(12) -0.002(9) 0.156(9) -0.014(9)

loop_
_atom_type_symbol
_atom_type_description
_atom_type_scat_dispersion_real
_atom_type_scat_dispersion_imag
_atom_type_scat_source
C C 0.0033 0.0016 'International Tables Vol C Tables 4.2.6.8 and 6.1.1.4'
H H 0.0000 0.0000 'International Tables Vol C Tables 4.2.6.8 and 6.1.1.4'
Cd Cd -0.8075 1.2024 'International Tables Vol C Tables 4.2.6.8 and 6.1.1.4'
N N 0.0061 0.0033 'International Tables Vol C Tables 4.2.6.8 and 6.1.1.4'
O O 0.0106 0.0060 'International Tables Vol C Tables 4.2.6.8 and 6.1.1.4'

loop_
_geom_angle_atom_site_label_1
_geom_angle_atom_site_label_2
_geom_angle_atom_site_label_3
_geom_angle
_geom_angle_site_symmetry_1
_geom_angle_site_symmetry_3
C2 C1 C6 120.8(4) . .
C2 C1 N1 119.9(4) . .
C6 C1 N1 119.3(4) . .
C1 C2 C3 118.8(4) . .
C1 C2 H2 120.6 . .
C3 C2 H2 120.6 . .
C4 C3 C2 122.6(4) . .
C4 C3 H3 118.7 . .
C2 C3 H3 118.7 . .
C3 C4 C5 116.6(4) . .
C3 C4 C4 122.1(5) . 3_858
C5 C4 C4 121.4(5) . 3_858
C6 C5 C4 121.7(4) . .
C6 C5 H5 119.1 . .
C4 C5 H5 119.1 . .
C1 C6 C5 119.4(4) . .
C1 C6 H6 120.3 . .
C5 C6 H6 120.3 . .
N2 C7 N1 110.3(4) . .
N2 C7 H7 124.9 . .
N1 C7 H7 124.9 . .
N3 C8 N1 111.5(4) . .
N3 C8 H8 124.2 . .
N1 C8 H8 124.2 . .
C14 C9 C10 119.3(4) . .
C14 C9 N6 120.8(4) . .
C10 C9 N6 119.9(4) . .
C9 C10 C11 120.2(5) . .
C9 C10 H10 119.9 . .
C11 C10 H10 119.9 . .
C12 C11 C10 122.3(5) . .
C12 C11 H11 118.9 . .
C10 C11 H11 118.9 . .
C13 C12 C11 116.3(4) . .
C13 C12 C12 122.1(5) . 3_655
C11 C12 C12 121.5(5) . 3_655
C12 C13 C14 121.6(4) . .
C12 C13 H13 119.2 . .
C14 C13 H13 119.2 . .
C9 C14 C13 120.2(4) . .
C9 C14 H14 119.9 . .
C13 C14 H14 119.9 . .
N5 C15 N6 111.7(4) . .
N5 C15 H15 124.2 . .
N6 C15 H15 124.2 . .
N4 C16 N6 110.2(4) . .
N4 C16 H16 124.9 . .
N6 C16 H16 124.9 . .
C18 C17 C22 119.1(3) . .
C18 C17 C23 117.2(3) . .
C22 C17 C23 123.7(3) . .
C17 C18 C19 122.1(3) . .
C17 C18 H18 119.0 . .
C19 C18 H18 119.0 . .
C18 C19 C20 119.0(3) . .
C18 C19 C25 118.1(3) . .
C20 C19 C25 122.9(3) . .
C21 C20 C19 118.8(3) . .
C21 C20 C26 115.6(3) . .
C19 C20 C26 125.6(3) . .
C20 C21 C22 122.5(3) . .
C20 C21 H21 118.7 . .
C22 C21 H21 118.7 . .
C21 C22 C17 118.6(3) . .
C21 C22 C24 118.8(3) . .
C17 C22 C24 122.6(3) . .
O2 C23 O1 122.2(3) . .
O2 C23 C17 119.4(3) . .
O1 C23 C17 118.1(3) . .
O2 C23 Cd1 63.3(2) . .
O1 C23 Cd1 59.29(18) . .
C17 C23 Cd1 168.4(3) . .
O3 C24 O4 122.9(4) . .
O3 C24 C22 120.3(4) . .
O4 C24 C22 116.8(3) . .
O6 C25 O5 123.6(4) . .
O6 C25 C19 118.9(3) . .
O5 C25 C19 117.4(3) . .
O8 C26 O7 123.1(4) . .
O8 C26 C20 119.3(4) . .
O7 C26 C20 117.1(3) . .
O6 Cd1 N2 106.58(12) 4_666 .
O6 Cd1 O4 116.77(11) 4_666 4_566
N2 Cd1 O4 94.08(13) . 4_566
O6 Cd1 O1 128.56(11) 4_666 .
N2 Cd1 O1 116.12(11) . .
O4 Cd1 O1 88.20(10) 4_566 .
O6 Cd1 O7 79.65(10) 4_666 4_666
N2 Cd1 O7 84.30(12) . 4_666
O4 Cd1 O7 163.09(10) 4_566 4_666
O1 Cd1 O7 77.53(9) . 4_666
O6 Cd1 O2 85.50(10) 4_666 .
N2 Cd1 O2 167.82(12) . .
O4 Cd1 O2 78.71(11) 4_566 .
O1 Cd1 O2 54.41(9) . .
O7 Cd1 O2 99.71(11) 4_666 .
O6 Cd1 C23 108.55(11) 4_666 .
N2 Cd1 C23 142.79(12) . .
O4 Cd1 C23 80.88(11) 4_566 .
O1 Cd1 C23 27.65(10) . .
O7 Cd1 C23 90.22(10) 4_666 .
O2 Cd1 C23 26.87(10) . .
O5 Cd2 O7 92.45(10) 1_655 4_666
O5 Cd2 N4 93.37(12) 1_655 .
O7 Cd2 N4 152.74(11) 4_666 .
O5 Cd2 O3 102.56(10) 1_655 .
O7 Cd2 O3 110.83(11) 4_666 .
N4 Cd2 O3 93.81(12) . .
O5 Cd2 O9 98.79(11) 1_655 .
O7 Cd2 O9 75.58(10) 4_666 .
N4 Cd2 O9 77.23(11) . .
O3 Cd2 O9 157.30(11) . .
O5 Cd2 O1 169.74(10) 1_655 .
O7 Cd2 O1 77.68(9) 4_666 .
N4 Cd2 O1 96.69(11) . .
O3 Cd2 O1 78.76(10) . .
O9 Cd2 O1 81.60(10) . .
C7 N1 C8 104.6(3) . .
C7 N1 C1 126.7(4) . .
C8 N1 C1 128.7(4) . .
C7 N2 N3 107.9(3) . .
C7 N2 Cd1 125.8(3) . .
N3 N2 Cd1 125.5(2) . .
C8 N3 N2 105.7(3) . .
C16 N4 N5 108.1(3) . .
C16 N4 Cd2 131.2(3) . .
N5 N4 Cd2 120.6(2) . .
C15 N5 N4 105.7(3) . .
C16 N6 C15 104.3(3) . .
C16 N6 C9 128.0(4) . .
C15 N6 C9 127.6(3) . .
C23 O1 Cd1 93.1(2) . .
C23 O1 Cd2 115.6(2) . .
Cd1 O1 Cd2 100.40(10) . .
C23 O2 Cd1 89.8(2) . .
C24 O3 Cd2 148.7(3) . .
C24 O4 Cd1 104.8(2) . 4_565
C25 O5 Cd2 114.7(2) . 1_455
C25 O6 Cd1 134.9(3) . 4_465
C26 O7 Cd2 110.8(2) . 4_465
C26 O7 Cd1 117.0(2) . 4_465
Cd2 O7 Cd1 104.36(10) 4_465 4_465
Cd2 O9 H91 125.2 . .
Cd2 O9 H92 115.8 . .
H91 O9 H92 115.3 . .

loop_
_geom_bond_atom_site_label_1
_geom_bond_atom_site_label_2
_geom_bond_distance
_geom_bond_site_symmetry_2
C1 C2 1.367(6) .
C1 C6 1.368(6) .
C1 N1 1.444(5) .
C2 C3 1.380(6) .
C2 H2 0.9300 .
C3 C4 1.380(6) .
C3 H3 0.9300 .
C4 C5 1.390(6) .
C4 C4 1.491(8) 3_858
C5 C6 1.378(6) .
C5 H5 0.9300 .
C6 H6 0.9300 .
C7 N2 1.302(5) .
C7 N1 1.344(5) .
C7 H7 0.9300 .
C8 N3 1.297(5) .
C8 N1 1.358(5) .
C8 H8 0.9300 .
C9 C14 1.342(6) .
C9 C10 1.346(7) .
C9 N6 1.434(5) .
C10 C11 1.368(8) .
C10 H10 0.9300 .
C11 C12 1.363(7) .
C11 H11 0.9300 .
C12 C13 1.359(6) .
C12 C12 1.487(8) 3_655
C13 C14 1.385(6) .
C13 H13 0.9300 .
C14 H14 0.9300 .
C15 N5 1.294(5) .
C15 N6 1.360(5) .
C15 H15 0.9300 .
C16 N4 1.300(5) .
C16 N6 1.348(5) .
C16 H16 0.9300 .
C17 C18 1.390(5) .
C17 C22 1.402(5) .
C17 C23 1.508(5) .
C18 C19 1.393(5) .
C18 H18 0.9300 .
C19 C20 1.402(5) .
C19 C25 1.514(5) .
C20 C21 1.386(5) .
C20 C26 1.523(5) .
C21 C22 1.394(5) .
C21 H21 0.9300 .
C22 C24 1.509(5) .
C23 O2 1.238(5) .
C23 O1 1.273(5) .
C23 Cd1 2.740(4) .
C24 O3 1.245(5) .
C24 O4 1.257(5) .
C25 O6 1.250(5) .
C25 O5 1.253(5) .
C26 O8 1.207(5) .
C26 O7 1.271(5) .
Cd1 O6 2.233(3) 4_666
Cd1 N2 2.262(3) .
Cd1 O4 2.287(3) 4_566
Cd1 O1 2.360(3) .
Cd1 O7 2.369(3) 4_666
Cd1 O2 2.448(3) .
Cd2 O5 2.282(3) 1_655
Cd2 O7 2.289(3) 4_666
Cd2 N4 2.315(3) .
Cd2 O3 2.335(3) .
Cd2 O9 2.346(3) .
Cd2 O1 2.429(3) .
N2 N3 1.385(5) .
N4 N5 1.386(5) .
O4 Cd1 2.287(3) 4_565
O5 Cd2 2.282(3) 1_455
O6 Cd1 2.233(3) 4_465
O7 Cd2 2.289(3) 4_465
O7 Cd1 2.369(3) 4_465
O9 H91 0.8500 .
O9 H92 0.8502 .

loop_
_geom_hbond_atom_site_label_D
_geom_hbond_atom_site_label_H
_geom_hbond_atom_site_label_A
_geom_hbond_distance_DH
_geom_hbond_distance_HA
_geom_hbond_distance_DA
_geom_hbond_angle_DHA
_geom_hbond_site_symmetry_A
O9 H91 N3 0.85 2.02 2.863(4) 172.9 .
O9 H92 N5 0.85 2.12 2.730(4) 128.7 .
O9 H92 O10 0.85 2.62 3.28(2) 135.0 3_756
